data_4318027
loop_
_publ_author_name
'Luke Grocholl'
'Scott A. Cullison'
'Jianjun Wang'
'Dale C. Swenson'
'Edward G. Gillan'

_publ_section_title
;
 Synthesis and Characterization of an Air-Stable Gallium Hydride,
 [t-Bu(H)Ga(\m-NEt2)]2, and Related Chloride Derivatives
;
_journal_name_full 'Inorganic Chemistry'
_journal_page_first 2920
_journal_page_last 2926
_journal_paper_doi 10.1021/ic011278a
_journal_volume 41
_journal_year 2002
_chemical_formula_moiety 'C16 H38 Cl2 Ga2 N2'
_chemical_formula_sum 'C16 H38 Cl2 Ga2 N2'
_chemical_formula_weight 468.82
_chemical_name_systematic
;
  ?
;
_space_group_IT_number 2
_symmetry_cell_setting triclinic
_symmetry_space_group_name_Hall '-P 1'
_symmetry_space_group_name_H-M 'P -1'
_atom_sites_solution_hydrogens geom
_atom_sites_solution_primary direct
_atom_sites_solution_secondary difmap
_audit_creation_method SHELXL-97
_cell_angle_alpha 85.4870(10)
_cell_angle_beta 73.7860(10)
_cell_angle_gamma 69.1810(10)
_cell_formula_units_Z 1
_cell_length_a 7.6330(2)
_cell_length_b 8.9281(2)
_cell_length_c 9.0960(2)
_cell_measurement_reflns_used 1842
_cell_measurement_temperature 190(2)
_cell_measurement_theta_max 30.5
_cell_measurement_theta_min 1.0
_cell_volume 556.21(2)
_computing_cell_refinement 'HKL Scalepack (Otwinowski & Minor 1997)'
_computing_data_collection 'Collect (Nonius BV 1997 - 2000)'
_computing_data_reduction 'HKL Denzo (Otwinowski & Minor 1997)'
_computing_structure_refinement 'SHELXL-97 (Sheldrick, 1997)'
_computing_structure_solution 'SHELXS-97 (Sheldrick, 1990)'
_diffrn_ambient_temperature 190(2)
_diffrn_detector_area_resol_mean 9
_diffrn_measured_fraction_theta_full 0.917
_diffrn_measured_fraction_theta_max 0.917
_diffrn_measurement_device_type KappaCCD
_diffrn_measurement_method CCD
_diffrn_radiation_monochromator graphite
_diffrn_radiation_source 'fine-focus sealed tube'
_diffrn_radiation_type MoK\a
_diffrn_radiation_wavelength 0.71073
_diffrn_reflns_av_R_equivalents 0.0128
_diffrn_reflns_av_sigmaI/netI 0.0333
_diffrn_reflns_limit_h_max 10
_diffrn_reflns_limit_h_min 0
_diffrn_reflns_limit_k_max 12
_diffrn_reflns_limit_k_min -11
_diffrn_reflns_limit_l_max 12
_diffrn_reflns_limit_l_min -12
_diffrn_reflns_number 4348
_diffrn_reflns_theta_full 30.59
_diffrn_reflns_theta_max 30.59
_diffrn_reflns_theta_min 3.34
_exptl_absorpt_coefficient_mu 2.661
_exptl_absorpt_correction_type none
_exptl_crystal_colour colorless
_exptl_crystal_density_diffrn 1.400
_exptl_crystal_density_method 'not measured'
_exptl_crystal_description needle
_exptl_crystal_F_000 244
_exptl_crystal_size_max 0.48
_exptl_crystal_size_mid 0.11
_exptl_crystal_size_min 0.10
_refine_diff_density_max 0.421
_refine_diff_density_min -0.424
_refine_diff_density_rms 0.063
_refine_ls_extinction_method none
_refine_ls_goodness_of_fit_ref 1.057
_refine_ls_hydrogen_treatment riding
_refine_ls_matrix_type full
_refine_ls_number_parameters 105
_refine_ls_number_reflns 3125
_refine_ls_number_restraints 0
_refine_ls_restrained_S_all 1.057
_refine_ls_R_factor_all 0.0269
_refine_ls_R_factor_gt 0.0226
_refine_ls_shift/su_max 0.006
_refine_ls_shift/su_mean 0.001
_refine_ls_structure_factor_coef Fsqd
_refine_ls_weighting_details 'calc w=1/[\s^2^(Fo^2^)+(0.0082P)^2^+0.2421P] where P=(Fo^2^+2Fc^2^)/3'
_refine_ls_weighting_scheme calc
_refine_ls_wR_factor_gt 0.0493
_refine_ls_wR_factor_ref 0.0509
_reflns_number_gt 2885
_reflns_number_total 3125
_reflns_threshold_expression >2sigma(I)
_cod_data_source_file ic011278a_2.cif
_cod_data_source_block (2)
_cod_depositor_comments
;
The following automatic conversions were performed:

'_symmetry_cell_setting' value 'Triclinic' changed to 'triclinic'
according to the built-in table from CIF Core dictionary named
'cif_core.dic' version 2.4.1 from 2010-06-29.

Automatic conversion script
Id: cif_fix_values 1646 2011-03-28 12:23:43Z adriana 
;
_cod_original_sg_symbol_H-M 'P -1 '
_cod_database_code 4318027

loop_
_symmetry_equiv_pos_as_xyz
'x, y, z'
'-x, -y, -z'

loop_
_atom_site_label
_atom_site_type_symbol
_atom_site_fract_x
_atom_site_fract_y
_atom_site_fract_z
_atom_site_U_iso_or_equiv
_atom_site_adp_type
_atom_site_occupancy
_atom_site_symmetry_multiplicity
_atom_site_calc_flag
_atom_site_refinement_flags
_atom_site_disorder_assembly
_atom_site_disorder_group
Ga1 Ga 0.51380(2) 0.634221(16) 0.403865(16) 0.01611(5) Uani 1 1 d . . .
Cl1 Cl 0.71828(6) 0.73936(4) 0.45052(5) 0.02884(9) Uani 1 1 d . . .
N1 N 0.65619(16) 0.39458(13) 0.38946(13) 0.0170(2) Uani 1 1 d . . .
C1 C 0.4026(2) 0.75535(17) 0.23728(16) 0.0217(3) Uani 1 1 d . . .
C2 C 0.2611(3) 0.6945(2) 0.19076(19) 0.0323(4) Uani 1 1 d . . .
H2A H 0.3290 0.5838 0.1518 0.048 Uiso 1 1 calc R . .
H2B H 0.2119 0.7624 0.1107 0.048 Uiso 1 1 calc R . .
H2C H 0.1520 0.6986 0.2801 0.048 Uiso 1 1 calc R . .
C3 C 0.5762(3) 0.7473(2) 0.09823(18) 0.0334(4) Uani 1 1 d . . .
H3A H 0.6449 0.6360 0.0611 0.050 Uiso 1 1 calc R . .
H3B H 0.6654 0.7873 0.1285 0.050 Uiso 1 1 calc R . .
H3C H 0.5288 0.8134 0.0166 0.050 Uiso 1 1 calc R . .
C4 C 0.2961(3) 0.93062(19) 0.2925(2) 0.0339(4) Uani 1 1 d . . .
H4A H 0.3846 0.9702 0.3244 0.051 Uiso 1 1 calc R . .
H4B H 0.1832 0.9379 0.3795 0.051 Uiso 1 1 calc R . .
H4C H 0.2524 0.9958 0.2090 0.051 Uiso 1 1 calc R . .
C9 C 0.8676(2) 0.34568(17) 0.38797(17) 0.0230(3) Uani 1 1 d . . .
H9A H 0.9162 0.2298 0.4090 0.028 Uiso 1 1 calc R . .
H9B H 0.8763 0.4041 0.4722 0.028 Uiso 1 1 calc R . .
C10 C 1.0005(2) 0.3770(2) 0.23847(19) 0.0316(4) Uani 1 1 d . . .
H10A H 1.0057 0.3096 0.1562 0.047 Uiso 1 1 calc R . .
H10B H 1.1316 0.3513 0.2504 0.047 Uiso 1 1 calc R . .
H10C H 0.9494 0.4901 0.2128 0.047 Uiso 1 1 calc R . .
C11 C 0.6319(2) 0.31809(17) 0.25961(16) 0.0231(3) Uani 1 1 d . . .
H11A H 0.6900 0.3616 0.1623 0.028 Uiso 1 1 calc R . .
H11B H 0.4912 0.3480 0.2694 0.028 Uiso 1 1 calc R . .
C12 C 0.7244(3) 0.13593(18) 0.2516(2) 0.0322(4) Uani 1 1 d . . .
H12A H 0.8663 0.1051 0.2267 0.048 Uiso 1 1 calc R . .
H12B H 0.6895 0.0935 0.1721 0.048 Uiso 1 1 calc R . .
H12C H 0.6771 0.0921 0.3507 0.048 Uiso 1 1 calc R . .

loop_
_atom_site_aniso_label
_atom_site_aniso_U_11
_atom_site_aniso_U_22
_atom_site_aniso_U_33
_atom_site_aniso_U_23
_atom_site_aniso_U_13
_atom_site_aniso_U_12
Ga1 0.01592(9) 0.01622(8) 0.01612(8) 0.00053(5) -0.00395(6) -0.00581(6)
Cl1 0.0252(2) 0.02917(18) 0.0375(2) -0.00313(15) -0.00887(16) -0.01464(15)
N1 0.0156(6) 0.0185(5) 0.0159(5) -0.0009(4) -0.0034(4) -0.0052(4)
C1 0.0228(7) 0.0215(6) 0.0192(7) 0.0035(5) -0.0060(6) -0.0061(6)
C2 0.0345(9) 0.0402(9) 0.0280(8) 0.0060(7) -0.0165(7) -0.0148(7)
C3 0.0352(9) 0.0397(9) 0.0218(8) 0.0089(6) -0.0041(7) -0.0134(8)
C4 0.0378(10) 0.0229(7) 0.0350(9) 0.0032(6) -0.0123(8) -0.0019(7)
C9 0.0161(7) 0.0239(7) 0.0256(7) 0.0018(5) -0.0043(6) -0.0041(5)
C10 0.0212(8) 0.0345(8) 0.0319(9) 0.0011(6) 0.0023(6) -0.0084(7)
C11 0.0289(8) 0.0219(7) 0.0178(6) -0.0028(5) -0.0066(6) -0.0072(6)
C12 0.0413(10) 0.0236(7) 0.0305(8) -0.0060(6) -0.0088(7) -0.0092(7)

loop_
_atom_type_symbol
_atom_type_description
_atom_type_scat_dispersion_real
_atom_type_scat_dispersion_imag
_atom_type_scat_source
C C 0.0033 0.0016 'International Tables Vol C Tables 4.2.6.8 and 6.1.1.4'
H H 0.0000 0.0000 'International Tables Vol C Tables 4.2.6.8 and 6.1.1.4'
N N 0.0061 0.0033 'International Tables Vol C Tables 4.2.6.8 and 6.1.1.4'
Cl Cl 0.1484 0.1585 'International Tables Vol C Tables 4.2.6.8 and 6.1.1.4'
Ga Ga 0.2307 1.6083 'International Tables Vol C Tables 4.2.6.8 and 6.1.1.4'

loop_
_geom_angle_atom_site_label_1
_geom_angle_atom_site_label_2
_geom_angle_atom_site_label_3
_geom_angle
_geom_angle_site_symmetry_1
_geom_angle_site_symmetry_3
_geom_angle_publ_flag
C1 Ga1 N1 122.22(5) . 2_666 yes
C1 Ga1 N1 122.31(5) . . yes
N1 Ga1 N1 88.81(4) 2_666 . yes
C1 Ga1 Cl1 109.29(4) . . yes
N1 Ga1 Cl1 106.09(4) 2_666 . yes
N1 Ga1 Cl1 105.45(4) . . yes
C1 Ga1 Ga1 138.35(4) . 2_666 ?
N1 Ga1 Ga1 44.42(3) 2_666 2_666 ?
N1 Ga1 Ga1 44.39(3) . 2_666 ?
Cl1 Ga1 Ga1 112.360(13) . 2_666 yes
C11 N1 C9 111.78(11) . . yes
C11 N1 Ga1 113.80(9) . 2_666 yes
C9 N1 Ga1 112.44(8) . 2_666 yes
C11 N1 Ga1 112.27(8) . . yes
C9 N1 Ga1 113.91(9) . . yes
Ga1 N1 Ga1 91.19(4) 2_666 . yes
C4 C1 C2 108.77(13) . . yes
C4 C1 C3 108.61(13) . . yes
C2 C1 C3 109.91(13) . . yes
C4 C1 Ga1 107.41(10) . . yes
C2 C1 Ga1 115.22(10) . . yes
C3 C1 Ga1 106.72(10) . . yes
C1 C2 H2A 109.5 . . ?
C1 C2 H2B 109.5 . . ?
H2A C2 H2B 109.5 . . ?
C1 C2 H2C 109.5 . . ?
H2A C2 H2C 109.5 . . ?
H2B C2 H2C 109.5 . . ?
C1 C3 H3A 109.5 . . ?
C1 C3 H3B 109.5 . . ?
H3A C3 H3B 109.5 . . ?
C1 C3 H3C 109.5 . . ?
H3A C3 H3C 109.5 . . ?
H3B C3 H3C 109.5 . . ?
C1 C4 H4A 109.5 . . ?
C1 C4 H4B 109.5 . . ?
H4A C4 H4B 109.5 . . ?
C1 C4 H4C 109.5 . . ?
H4A C4 H4C 109.5 . . ?
H4B C4 H4C 109.5 . . ?
N1 C9 C10 114.78(12) . . yes
N1 C9 H9A 108.6 . . ?
C10 C9 H9A 108.6 . . ?
N1 C9 H9B 108.6 . . ?
C10 C9 H9B 108.6 . . ?
H9A C9 H9B 107.5 . . ?
C9 C10 H10A 109.5 . . ?
C9 C10 H10B 109.5 . . ?
H10A C10 H10B 109.5 . . ?
C9 C10 H10C 109.5 . . ?
H10A C10 H10C 109.5 . . ?
H10B C10 H10C 109.5 . . ?
N1 C11 C12 114.04(12) . . yes
N1 C11 H11A 108.7 . . ?
C12 C11 H11A 108.7 . . ?
N1 C11 H11B 108.7 . . ?
C12 C11 H11B 108.7 . . ?
H11A C11 H11B 107.6 . . ?
C11 C12 H12A 109.5 . . ?
C11 C12 H12B 109.5 . . ?
H12A C12 H12B 109.5 . . ?
C11 C12 H12C 109.5 . . ?
H12A C12 H12C 109.5 . . ?
H12B C12 H12C 109.5 . . ?

loop_
_geom_bond_atom_site_label_1
_geom_bond_atom_site_label_2
_geom_bond_distance
_geom_bond_site_symmetry_2
_geom_bond_publ_flag
Ga1 C1 1.9983(14) . yes
Ga1 N1 2.0205(11) 2_666 yes
Ga1 N1 2.0218(11) . yes
Ga1 Cl1 2.2297(4) . yes
Ga1 Ga1 2.8880(3) 2_666 ?
N1 C11 1.4950(18) . yes
N1 C9 1.5105(18) . yes
N1 Ga1 2.0205(11) 2_666 yes
C1 C4 1.534(2) . yes
C1 C2 1.533(2) . yes
C1 C3 1.540(2) . yes
C2 H2A 0.9800 . ?
C2 H2B 0.9800 . ?
C2 H2C 0.9800 . ?
C3 H3A 0.9800 . ?
C3 H3B 0.9800 . ?
C3 H3C 0.9800 . ?
C4 H4A 0.9800 . ?
C4 H4B 0.9800 . ?
C4 H4C 0.9800 . ?
C9 C10 1.526(2) . yes
C9 H9A 0.9900 . ?
C9 H9B 0.9900 . ?
C10 H10A 0.9800 . ?
C10 H10B 0.9800 . ?
C10 H10C 0.9800 . ?
C11 C12 1.524(2) . yes
C11 H11A 0.9900 . ?
C11 H11B 0.9900 . ?
C12 H12A 0.9800 . ?
C12 H12B 0.9800 . ?
C12 H12C 0.9800 . ?

loop_
_geom_torsion_atom_site_label_1
_geom_torsion_atom_site_label_2
_geom_torsion_atom_site_label_3
_geom_torsion_atom_site_label_4
_geom_torsion
_geom_torsion_site_symmetry_1
_geom_torsion_site_symmetry_2
_geom_torsion_site_symmetry_3
_geom_torsion_site_symmetry_4
_geom_torsion_publ_flag
C1 Ga1 N1 C11 -11.75(11) . . . . ?
N1 Ga1 N1 C11 116.40(10) 2_666 . . . ?
Cl1 Ga1 N1 C11 -137.23(8) . . . . ?
Ga1 Ga1 N1 C11 116.40(10) 2_666 . . . ?
C1 Ga1 N1 C9 116.57(10) . . . . ?
N1 Ga1 N1 C9 -115.27(10) 2_666 . . . ?
Cl1 Ga1 N1 C9 -8.90(9) . . . . ?
Ga1 Ga1 N1 C9 -115.27(10) 2_666 . . . ?
C1 Ga1 N1 Ga1 -128.15(6) . . . 2_666 ?
N1 Ga1 N1 Ga1 0.0 2_666 . . 2_666 ?
Cl1 Ga1 N1 Ga1 106.37(4) . . . 2_666 ?
N1 Ga1 C1 C4 65.00(12) 2_666 . . . ?
N1 Ga1 C1 C4 176.68(9) . . . . ?
Cl1 Ga1 C1 C4 -59.58(11) . . . . ?
Ga1 Ga1 C1 C4 120.83(10) 2_666 . . . ?
N1 Ga1 C1 C2 -56.36(13) 2_666 . . . ?
N1 Ga1 C1 C2 55.31(13) . . . . ?
Cl1 Ga1 C1 C2 179.05(10) . . . . ?
Ga1 Ga1 C1 C2 -0.54(14) 2_666 . . . ?
N1 Ga1 C1 C3 -178.67(9) 2_666 . . . ?
N1 Ga1 C1 C3 -67.00(12) . . . . ?
Cl1 Ga1 C1 C3 56.74(11) . . . . ?
Ga1 Ga1 C1 C3 -122.85(10) 2_666 . . . ?
C11 N1 C9 C10 55.11(16) . . . . ?
Ga1 N1 C9 C10 -175.46(10) 2_666 . . . ?
Ga1 N1 C9 C10 -73.47(14) . . . . ?
C9 N1 C11 C12 54.82(16) . . . . ?
Ga1 N1 C11 C12 -73.90(14) 2_666 . . . ?
Ga1 N1 C11 C12 -175.74(11) . . . . ?
